data_4504436
loop_
_publ_author_name
'Garc\'ia-Ter\'an, Juan P.'
'Castillo, Oscar'
'Luque, Antonio'
'Garc\'ia-Couceiro, Urko'
'Beobide, Garikoitz'
'Rom\'an, Pascual'

_publ_contact_author
;
 Oscar Castillo. Departamento de Quimica Inorganica. Facultad de Ciencia
 y Tecnologia. Universidad del Pais Vasco,  Apdo. 644, E-48080 
 Bilbao, Spain
;
_publ_section_title
;
 Molecular Recognition of Protonated Cytosine Ribbons by Metal--Oxalato
 Frameworks
;
_journal_issue 12
_journal_name_full 'Crystal Growth &amp; Design'
_journal_page_first 2594
_journal_paper_doi 10.1021/cg0705916
_journal_volume 7
_journal_year 2007
_chemical_compound_source 'synthesis as described'
_chemical_formula_moiety 'C4 H4 O10 Zn, 2(C4 H6 N3 O)'
_chemical_formula_structural 'C4 H4 O10 Zn, 2(C4 H6 N3 O)'
_chemical_formula_sum 'C12 H16 N6 O12 Zn'
_chemical_formula_weight 501.68
_chemical_name_systematic
;
cytosinium diaquabis(oxalato)zincate(II)
;
_space_group_IT_number 14
_symmetry_cell_setting monoclinic
_symmetry_Int_Tables_number 14
_symmetry_space_group_name_Hall '-P 2ybc'
_symmetry_space_group_name_H-M 'P 1 21/c 1'
_atom_sites_solution_hydrogens difmap
_atom_sites_solution_primary direct
_atom_sites_solution_secondary difmap
_audit_creation_method SHELXL
_cell_angle_alpha 90.00
_cell_angle_beta 107.18(2)
_cell_angle_gamma 90.00
_cell_formula_units_Z 2
_cell_length_a 9.528(2)
_cell_length_b 6.962(1)
_cell_length_c 13.565(2)
_cell_measurement_reflns_used 5010
_cell_measurement_temperature 293(2)
_cell_measurement_theta_max 30.20
_cell_measurement_theta_min 3.14
_cell_volume 859.7(3)
_computing_cell_refinement 'CrysAlis CCD (Oxford Diffraction, 2003)'
_computing_data_collection 'CrysAlis CCD (Oxford Diffraction, 2003)'
_computing_data_reduction 'CrysAlis RED (Oxford Diffraction, 2003)'
_computing_molecular_graphics 'Ortep-3 (Farrugia, 1997)'
_computing_publication_material 'WinGX (Farrugia, 1999)'
_computing_structure_refinement 'SHELXL-97 (Sheldrick, 1997)'
_computing_structure_solution 'Sir92 (Altamore et al., 1993)'
_diffrn_ambient_temperature 293(2)
_diffrn_measured_fraction_theta_full 0.999
_diffrn_measured_fraction_theta_max 0.999
_diffrn_measurement_device_type Xcalibur
_diffrn_measurement_method \w
_diffrn_radiation_monochromator graphite
_diffrn_radiation_source 'fine-focus sealed tube'
_diffrn_radiation_type MoK\a
_diffrn_radiation_wavelength 0.71073
_diffrn_reflns_av_R_equivalents 0.0802
_diffrn_reflns_av_sigmaI/netI 0.1725
_diffrn_reflns_limit_h_max 13
_diffrn_reflns_limit_h_min -11
_diffrn_reflns_limit_k_max 4
_diffrn_reflns_limit_k_min -9
_diffrn_reflns_limit_l_max 19
_diffrn_reflns_limit_l_min -18
_diffrn_reflns_number 5010
_diffrn_reflns_theta_full 30.20
_diffrn_reflns_theta_max 30.20
_diffrn_reflns_theta_min 3.14
_diffrn_standards_decay_% 0
_diffrn_standards_interval_count 0
_diffrn_standards_interval_time 0
_diffrn_standards_number 0
_exptl_absorpt_coefficient_mu 1.516
_exptl_absorpt_correction_T_max 0.936
_exptl_absorpt_correction_T_min 0.846
_exptl_absorpt_correction_type numerical
_exptl_absorpt_process_details
;
CrysAlis RED, Oxford Diffraction Ltd.,
Version 1.170.32 (release 06.06.2003 CrysAlis170 VC++)
(compiled Jun  6 2003,13:53:32)
Analytical numeric absorption correction using a multifaceted crystal
model based on expressions derived by R.C. Clark & J.S. Reid.
;
_exptl_crystal_colour colourless
_exptl_crystal_density_diffrn 1.938
_exptl_crystal_density_meas 1.93(1)
_exptl_crystal_density_method flotation
_exptl_crystal_description prismatic
_exptl_crystal_F_000 512
_exptl_crystal_size_max 0.07
_exptl_crystal_size_mid 0.04
_exptl_crystal_size_min 0.02
_refine_diff_density_max 0.505
_refine_diff_density_min -0.404
_refine_diff_density_rms 0.120
_refine_ls_extinction_method none
_refine_ls_goodness_of_fit_ref 0.978
_refine_ls_hydrogen_treatment constr
_refine_ls_matrix_type full
_refine_ls_number_parameters 142
_refine_ls_number_reflns 2548
_refine_ls_number_restraints 0
_refine_ls_restrained_S_all 0.978
_refine_ls_R_factor_all 0.1134
_refine_ls_R_factor_gt 0.0426
_refine_ls_shift/su_max 0.000
_refine_ls_shift/su_mean 0.000
_refine_ls_structure_factor_coef Fsqd
_refine_ls_weighting_details 'calc w=1/[\s^2^(Fo^2^)+(0.0586P)^2^] where P=(Fo^2^+2Fc^2^)/3'
_refine_ls_weighting_scheme calc
_refine_ls_wR_factor_gt 0.1156
_refine_ls_wR_factor_ref 0.1243
_reflns_number_gt 1037
_reflns_number_total 2548
_reflns_threshold_expression >2sigma(I)
_cod_data_source_file cg0705916.cif
_cod_data_source_block compound4
_cod_original_sg_symbol_H-M 'P 21/c'
_cod_database_code 4504436

loop_
_symmetry_equiv_pos_as_xyz
'x, y, z'
'-x, y+1/2, -z+1/2'
'-x, -y, -z'
'x, -y-1/2, z-1/2'

loop_
_atom_site_label
_atom_site_type_symbol
_atom_site_fract_x
_atom_site_fract_y
_atom_site_fract_z
_atom_site_U_iso_or_equiv
_atom_site_adp_type
_atom_site_occupancy
_atom_site_symmetry_multiplicity
_atom_site_calc_flag
_atom_site_refinement_flags
Zn1 Zn 0.0000 1.0000 1.0000 0.0278(2) Uani 1 2 d S
O11 O -0.0926(3) 0.8212(3) 0.8756(2) 0.0271(7) Uani 1 1 d .
O12 O 0.1609(3) 0.7966(3) 1.0281(2) 0.0282(7) Uani 1 1 d .
O13 O 0.2027(3) 0.5058(4) 0.9745(2) 0.0321(7) Uani 1 1 d .
O14 O -0.0356(4) 0.5534(3) 0.8044(2) 0.0341(8) Uani 1 1 d .
C11 C -0.0120(5) 0.6749(5) 0.8735(3) 0.0243(10) Uani 1 1 d .
C12 C 0.1284(5) 0.6565(5) 0.9659(3) 0.0228(9) Uani 1 1 d .
O1W O 0.1101(4) 1.1528(3) 0.9021(2) 0.0304(8) Uani 1 1 d .
H12W H 0.1207 1.1191 0.8372 0.046 Uiso 1 1 d .
H11W H 0.1142 1.2690 0.9019 0.046 Uiso 1 1 d .
N1 N 0.3058(4) 0.5224(4) 0.7753(3) 0.0265(8) Uani 1 1 d .
H1 H 0.2447 0.4409 0.7383 0.032 Uiso 1 1 calc R
C2 C 0.4314(5) 0.4549(5) 0.8424(3) 0.0268(10) Uani 1 1 d .
O2 O 0.4585(4) 0.2838(4) 0.8574(3) 0.0385(8) Uani 1 1 d .
N3 N 0.5292(4) 0.5944(4) 0.8931(3) 0.0251(8) Uani 1 1 d .
H3 H 0.6127 0.5582 0.9336 0.030 Uiso 1 1 calc R
N4 N 0.6011(4) 0.9077(4) 0.9337(3) 0.0310(9) Uani 1 1 d .
H4A H 0.6833 0.8652 0.9731 0.037 Uiso 1 1 calc R
H4B H 0.5850 1.0293 0.9280 0.037 Uiso 1 1 calc R
C4 C 0.5005(5) 0.7874(5) 0.8824(3) 0.0236(10) Uani 1 1 d .
C5 C 0.3647(5) 0.8453(5) 0.8167(3) 0.0266(10) Uani 1 1 d .
H5 H 0.3395 0.9748 0.8100 0.032 Uiso 1 1 calc R
C6 C 0.2713(5) 0.7130(5) 0.7635(3) 0.0259(10) Uani 1 1 d .
H6 H 0.1820 0.7510 0.7179 0.031 Uiso 1 1 calc R

loop_
_atom_site_aniso_label
_atom_site_aniso_U_11
_atom_site_aniso_U_22
_atom_site_aniso_U_33
_atom_site_aniso_U_23
_atom_site_aniso_U_13
_atom_site_aniso_U_12
Zn1 0.0274(4) 0.0199(3) 0.0319(4) -0.0037(3) 0.0020(3) 0.0035(3)
O11 0.0269(19) 0.0209(13) 0.0269(16) -0.0010(12) -0.0024(15) 0.0069(12)
O12 0.0274(19) 0.0187(12) 0.0333(17) -0.0037(12) 0.0009(16) 0.0020(12)
O13 0.0295(18) 0.0189(11) 0.0403(17) -0.0029(14) -0.0018(15) 0.0092(14)
O14 0.041(2) 0.0232(14) 0.0314(17) -0.0103(12) 0.0004(17) -0.0009(12)
C11 0.026(3) 0.0165(18) 0.032(3) 0.0031(17) 0.011(2) -0.0029(17)
C12 0.020(3) 0.0210(18) 0.026(2) 0.0037(17) 0.005(2) -0.0027(16)
O1W 0.041(2) 0.0173(12) 0.0330(17) -0.0006(12) 0.0109(16) -0.0004(12)
N1 0.026(2) 0.0212(16) 0.0272(18) -0.0032(14) -0.0001(18) -0.0050(15)
C2 0.029(3) 0.025(2) 0.027(2) -0.0003(16) 0.009(2) -0.0013(17)
O2 0.040(2) 0.0161(13) 0.054(2) 0.0018(13) 0.0070(18) 0.0002(13)
N3 0.020(2) 0.0204(15) 0.030(2) 0.0007(14) -0.0011(18) 0.0009(14)
N4 0.025(2) 0.0191(16) 0.044(2) -0.0029(16) 0.003(2) 0.0007(15)
C4 0.026(3) 0.0209(18) 0.026(2) -0.0002(17) 0.012(2) -0.0009(17)
C5 0.023(3) 0.023(2) 0.030(3) 0.0018(17) 0.003(2) 0.0025(17)
C6 0.022(3) 0.031(2) 0.023(2) 0.0047(17) 0.004(2) 0.0032(18)

loop_
_geom_angle_atom_site_label_1
_geom_angle_atom_site_label_2
_geom_angle_atom_site_label_3
_geom_angle
_geom_angle_site_symmetry_1
_geom_angle_site_symmetry_3
O12 Zn1 O12 180.0 3_577 .
O12 Zn1 O11 98.59(11) 3_577 .
O12 Zn1 O11 81.41(11) . .
O12 Zn1 O11 81.41(11) 3_577 3_577
O12 Zn1 O11 98.59(11) . 3_577
O11 Zn1 O11 180.0 . 3_577
O12 Zn1 O1W 88.97(11) 3_577 3_577
O12 Zn1 O1W 91.03(11) . 3_577
O11 Zn1 O1W 92.12(11) . 3_577
O11 Zn1 O1W 87.88(11) 3_577 3_577
O12 Zn1 O1W 91.03(11) 3_577 .
O12 Zn1 O1W 88.97(11) . .
O11 Zn1 O1W 87.88(11) . .
O11 Zn1 O1W 92.12(11) 3_577 .
O1W Zn1 O1W 180.0 3_577 .
C11 O11 Zn1 112.5(3) . .
C12 O12 Zn1 112.8(3) . .
O14 C11 O11 126.0(4) . .
O14 C11 C12 118.7(3) . .
O11 C11 C12 115.4(3) . .
O13 C12 O12 124.3(4) . .
O13 C12 C11 118.4(3) . .
O12 C12 C11 117.3(3) . .
Zn1 O1W H12W 130.2 . .
Zn1 O1W H11W 121.3 . .
H12W O1W H11W 103.0 . .
C2 N1 C6 123.4(4) . .
C2 N1 H1 118.3 . .
C6 N1 H1 118.3 . .
O2 C2 N1 123.4(4) . .
O2 C2 N3 121.6(4) . .
N1 C2 N3 115.0(3) . .
C4 N3 C2 123.6(4) . .
C4 N3 H3 118.2 . .
C2 N3 H3 118.2 . .
C4 N4 H4A 120.0 . .
C4 N4 H4B 120.0 . .
H4A N4 H4B 120.0 . .
N4 C4 N3 118.7(4) . .
N4 C4 C5 123.4(4) . .
N3 C4 C5 118.0(4) . .
C6 C5 C4 119.3(4) . .
C6 C5 H5 120.3 . .
C4 C5 H5 120.3 . .
C5 C6 N1 120.6(4) . .
C5 C6 H6 119.7 . .
N1 C6 H6 119.7 . .

loop_
_geom_bond_atom_site_label_1
_geom_bond_atom_site_label_2
_geom_bond_distance
_geom_bond_site_symmetry_2
Zn1 O12 2.039(3) 3_577
Zn1 O12 2.039(3) .
Zn1 O11 2.073(3) .
Zn1 O11 2.073(3) 3_577
Zn1 O1W 2.195(3) 3_577
Zn1 O1W 2.195(3) .
O11 C11 1.281(5) .
O12 C12 1.266(4) .
O13 C12 1.252(5) .
O14 C11 1.232(4) .
C11 C12 1.546(6) .
O1W H12W 0.9454 .
O1W H11W 0.8100 .
N1 C2 1.355(6) .
N1 C6 1.365(4) .
N1 H1 0.8600 .
C2 O2 1.223(4) .
C2 N3 1.381(5) .
N3 C4 1.370(4) .
N3 H3 0.8600 .
N4 C4 1.307(5) .
N4 H4A 0.8600 .
N4 H4B 0.8600 .
C4 C5 1.397(6) .
C5 C6 1.335(6) .
C5 H5 0.9300 .
C6 H6 0.9300 .

loop_
_geom_hbond_atom_site_label_D
_geom_hbond_atom_site_label_H
_geom_hbond_atom_site_label_A
_geom_hbond_distance_DH
_geom_hbond_distance_HA
_geom_hbond_distance_DA
_geom_hbond_angle_DHA
_geom_hbond_site_symmetry_A
O1W H11W O13 0.81 1.98 2.696(4) 147.7 1_565
O1W H12W O14 0.95 1.91 2.767(4) 150.2 2_556
N1 H1 O11 0.86 1.96 2.797(4) 162.5 2_546
N3 H3 O13 0.86 1.88 2.744(5) 176.5 3_667
N4 H4A O1W 0.86 2.19 3.015(5) 161.2 3_677
N4 H4B O2 0.86 2.20 2.990(4) 153.3 1_565
